data_4329053
loop_
_publ_author_name
'Qiuxia Han'
'Lejie Zhang'
'Cheng He'
'Jiangyang Niu'
'Chunying Duan'

_publ_section_title
;
 Metal-Organic Frameworks with Phosphotungstate Incorporated for
 Hydrolytic Cleavage of a DNA-Model Phosphodiester
;
_journal_name_full 'Inorganic Chemistry'
_journal_page_first 5118
_journal_page_last 5127
_journal_paper_doi 10.1021/ic202685e
_journal_volume 51
_journal_year 2012
_chemical_formula_sum 'C40 H46 Ho2 N8 O55 P W12'
_chemical_formula_weight 4085.76
_chemical_name_systematic
; 
 ? 
;
_space_group_IT_number 12
_symmetry_cell_setting monoclinic
_symmetry_space_group_name_Hall '-C 2y'
_symmetry_space_group_name_H-M 'C 1 2/m 1'
_atom_sites_solution_hydrogens geom
_atom_sites_solution_primary direct
_atom_sites_solution_secondary difmap
_audit_creation_method SHELXL-97
_cell_angle_alpha 90.00
_cell_angle_beta 105.998(4)
_cell_angle_gamma 90.00
_cell_formula_units_Z 2
_cell_length_a 19.319(6)
_cell_length_b 17.529(5)
_cell_length_c 11.725(4)
_cell_measurement_reflns_used 2905
_cell_measurement_temperature 273(2)
_cell_measurement_theta_max 26.44
_cell_measurement_theta_min 2.19
_cell_volume 3817(2)
_computing_cell_refinement 'Bruker SMART'
_computing_data_collection 'Bruker SMART'
_computing_data_reduction 'Bruker SAINT'
_computing_molecular_graphics 'Bruker SHELXTL'
_computing_publication_material 'Bruker SHELXTL'
_computing_structure_refinement 'SHELXL-97 (Sheldrick, 1997)'
_computing_structure_solution 'SHELXS-97 (Sheldrick, 1990)'
_diffrn_ambient_temperature 273(2)
_diffrn_measured_fraction_theta_full 0.982
_diffrn_measured_fraction_theta_max 0.982
_diffrn_measurement_device_type 'CCD area detector'
_diffrn_measurement_method 'phi and omega scans'
_diffrn_radiation_monochromator graphite
_diffrn_radiation_source 'fine-focus sealed tube'
_diffrn_radiation_type MoK\a
_diffrn_radiation_wavelength 0.71073
_diffrn_reflns_av_R_equivalents 0.0358
_diffrn_reflns_av_sigmaI/netI 0.0429
_diffrn_reflns_limit_h_max 22
_diffrn_reflns_limit_h_min -22
_diffrn_reflns_limit_k_max 15
_diffrn_reflns_limit_k_min -20
_diffrn_reflns_limit_l_max 12
_diffrn_reflns_limit_l_min -13
_diffrn_reflns_number 9043
_diffrn_reflns_theta_full 25.00
_diffrn_reflns_theta_max 25.00
_diffrn_reflns_theta_min 2.17
_exptl_absorpt_coefficient_mu 20.176
_exptl_absorpt_correction_T_max 0.1072
_exptl_absorpt_correction_T_min 0.0705
_exptl_absorpt_correction_type multi-scan
_exptl_absorpt_process_details SADABS
_exptl_crystal_colour pink
_exptl_crystal_density_diffrn 3.555
_exptl_crystal_description block
_exptl_crystal_F_000 3636
_exptl_crystal_size_max 0.28
_exptl_crystal_size_mid 0.23
_exptl_crystal_size_min 0.20
_refine_diff_density_max 4.206
_refine_diff_density_min -4.357
_refine_diff_density_rms 0.530
_refine_ls_extinction_method none
_refine_ls_goodness_of_fit_ref 1.007
_refine_ls_hydrogen_treatment constr
_refine_ls_matrix_type full
_refine_ls_number_parameters 315
_refine_ls_number_reflns 3420
_refine_ls_number_restraints 156
_refine_ls_restrained_S_all 0.983
_refine_ls_R_factor_all 0.1201
_refine_ls_R_factor_gt 0.1090
_refine_ls_shift/su_max 0.001
_refine_ls_shift/su_mean 0.000
_refine_ls_structure_factor_coef Fsqd
_refine_ls_weighting_details 'calc w=1/[\s^2^(Fo^2^)+(0.2017P)^2^+2002.9674P] where P=(Fo^2^+2Fc^2^)/3'
_refine_ls_weighting_scheme calc
_refine_ls_wR_factor_gt 0.3407
_refine_ls_wR_factor_ref 0.3474
_reflns_number_gt 2930
_reflns_number_total 3420
_reflns_threshold_expression >2sigma(I)
_cod_data_source_file ic202685e_si_004.cif
_cod_data_source_block 1
_cod_database_code 4329053

loop_
_symmetry_equiv_pos_as_xyz
'x, y, z'
'-x, y, -z'
'x+1/2, y+1/2, z'
'-x+1/2, y+1/2, -z'
'-x, -y, -z'
'x, -y, z'
'-x+1/2, -y+1/2, -z'
'x+1/2, -y+1/2, z'

loop_
_atom_site_label
_atom_site_type_symbol
_atom_site_fract_x
_atom_site_fract_y
_atom_site_fract_z
_atom_site_U_iso_or_equiv
_atom_site_adp_type
_atom_site_occupancy
_atom_site_symmetry_multiplicity
_atom_site_calc_flag
_atom_site_refinement_flags
_atom_site_disorder_assembly
_atom_site_disorder_group
W1 W 1.02807(12) -0.10121(11) 2.26952(14) 0.0499(7) Uani 1 1 d . . .
W2 W 1.0000 -0.20215(14) 2.0000 0.0614(10) Uani 1 2 d S . .
W3 W 0.85692(9) -0.10123(11) 2.06190(15) 0.0433(6) Uani 1 1 d . . .
W4 W 0.82833(12) 0.0000 1.79222(19) 0.0351(6) Uani 1 2 d S . .
P1 P 1.0000 0.0000 2.0000 0.020(3) Uani 1 4 d SU . .
Ho1 Ho 0.54071(12) 0.0000 1.3732(2) 0.0262(6) Uani 1 2 d S . .
O1 O 1.0428(16) -0.152(2) 2.397(3) 0.052(8) Uani 1 1 d . . .
O2 O 1.019(3) 0.0000 2.324(5) 0.069(13) Uani 1 2 d SU . 1
O3 O 1.035(2) -0.180(3) 2.168(4) 0.082(11) Uani 1 1 d U . .
O4 O 0.784(3) -0.145(3) 2.086(5) 0.099(14) Uani 1 1 d U . .
O5 O 1.145(3) -0.076(3) 2.304(5) 0.028(10) Uani 0.50 1 d PU . 1
O5' O 1.110(3) -0.074(3) 2.244(5) 0.033(11) Uani 0.50 1 d PU . 2
O6 O 0.936(3) -0.088(3) 2.186(5) 0.032(11) Uani 0.50 1 d PU . 1
O6' O 0.909(3) -0.120(3) 2.221(5) 0.042(12) Uani 0.50 1 d PU . 2
O7 O 1.0000 -0.297(3) 2.0000 0.061(13) Uani 1 2 d S . .
O8 O 0.903(3) -0.181(3) 2.009(4) 0.092(13) Uani 1 1 d U . .
O9 O 1.048(4) 0.0000 2.133(7) 0.034(15) Uani 0.50 2 d SPU . 1
O9' O 1.074(5) 0.0000 2.026(8) 0.054(19) Uani 0.50 2 d SPU . 2
O10 O 0.8150(17) -0.0755(19) 1.896(3) 0.051(8) Uani 1 1 d U . .
O11 O 0.837(3) 0.0000 2.099(4) 0.056(12) Uani 1 2 d SU . .
O12 O 0.745(3) 0.0000 1.694(5) 0.060(12) Uani 1 2 d SU . .
O13 O 0.437(2) 0.0000 1.428(4) 0.053(12) Uani 1 2 d S . .
O14 O 0.971(2) -0.074(3) 2.068(4) 0.020(9) Uani 0.50 1 d PU . 2
O15 O 0.6221(17) -0.0995(19) 1.440(2) 0.048(8) Uani 1 1 d . . .
O16 O 0.9836(17) -0.4105(18) 1.238(3) 0.048(7) Uani 1 1 d U . .
O1W O 0.609(2) 0.0000 1.232(4) 0.046(10) Uani 1 2 d SU . .
O2W O 0.248(5) 0.5000 0.274(8) 0.05(2) Uani 0.50 2 d SPU . .
O3W O 0.920(4) 0.0000 2.267(7) 0.14(4) Uani 1 2 d S A 3
N1 N 0.6676(14) -0.1360(17) 1.399(3) 0.027(6) Uani 1 1 d . . .
N2 N 0.9288(17) -0.3605(19) 1.256(3) 0.035(7) Uani 1 1 d U . .
C11 C 0.738(2) -0.133(2) 1.465(4) 0.039(9) Uani 1 1 d U . .
H11A H 0.7513 -0.1068 1.5363 0.047 Uiso 1 1 calc R . .
C12 C 0.787(2) -0.167(2) 1.428(3) 0.031(8) Uani 1 1 d U . .
H12A H 0.8349 -0.1563 1.4648 0.037 Uiso 1 1 calc R . .
C13 C 0.771(2) -0.219(2) 1.335(4) 0.033(8) Uani 1 1 d . . .
C14 C 0.700(2) -0.225(2) 1.270(3) 0.033(8) Uani 1 1 d U . .
H14A H 0.6869 -0.2582 1.2066 0.040 Uiso 1 1 calc R . .
C15 C 0.648(2) -0.179(3) 1.301(4) 0.052(13) Uani 1 1 d . . .
H15A H 0.6005 -0.1782 1.2539 0.062 Uiso 1 1 calc R . .
C16 C 0.8279(19) -0.264(2) 1.300(4) 0.033(8) Uani 1 1 d . . .
C17 C 0.902(2) -0.263(2) 1.368(3) 0.033(8) Uani 1 1 d U . .
H17A H 0.9165 -0.2282 1.4293 0.039 Uiso 1 1 calc R . .
C18 C 0.950(2) -0.309(2) 1.346(4) 0.039(9) Uani 1 1 d U . .
H18A H 0.9972 -0.3076 1.3922 0.047 Uiso 1 1 calc R . .
C19 C 0.865(3) -0.366(4) 1.186(6) 0.075(16) Uani 1 1 d U . .
H19A H 0.8524 -0.4033 1.1270 0.090 Uiso 1 1 calc R . .
C20 C 0.814(3) -0.313(3) 1.204(5) 0.064(13) Uani 1 1 d U . .
H20A H 0.7691 -0.3101 1.1485 0.077 Uiso 1 1 calc R . .

loop_
_atom_site_aniso_label
_atom_site_aniso_U_11
_atom_site_aniso_U_22
_atom_site_aniso_U_33
_atom_site_aniso_U_23
_atom_site_aniso_U_13
_atom_site_aniso_U_12
W1 0.0817(15) 0.0439(11) 0.0247(9) 0.0127(7) 0.0154(9) 0.0201(9)
W2 0.095(2) 0.0198(12) 0.0513(16) 0.000 -0.0102(15) 0.000
W3 0.0348(9) 0.0561(12) 0.0356(10) -0.0017(8) 0.0037(7) -0.0094(8)
W4 0.0316(12) 0.0437(14) 0.0284(11) 0.000 0.0056(9) 0.000
P1 0.020(3) 0.021(3) 0.020(3) 0.000 0.0058(13) 0.000
Ho1 0.0298(12) 0.0232(12) 0.0302(12) 0.000 0.0160(10) 0.000
O1 0.040(16) 0.06(2) 0.054(18) 0.033(16) 0.014(14) 0.011(15)
O2 0.069(13) 0.069(13) 0.069(13) 0.000 0.019(4) 0.000
O3 0.082(11) 0.082(11) 0.082(11) -0.0001(10) 0.023(3) 0.0002(10)
O4 0.099(15) 0.099(15) 0.099(15) 0.000(2) 0.027(4) 0.000(2)
O5 0.028(10) 0.028(10) 0.028(10) 0.0000(10) 0.008(3) 0.0000(10)
O5' 0.033(11) 0.033(11) 0.033(11) 0.0000(10) 0.009(3) 0.0000(10)
O6 0.032(11) 0.032(11) 0.032(11) 0.0000(10) 0.009(3) -0.0001(10)
O6' 0.042(13) 0.042(13) 0.042(13) 0.0000(10) 0.012(4) 0.0000(10)
O7 0.08(3) 0.07(3) 0.04(2) 0.000 0.02(2) 0.000
O8 0.092(13) 0.092(13) 0.092(13) -0.0001(10) 0.025(4) 0.0001(10)
O9 0.034(15) 0.034(15) 0.034(15) 0.000 0.009(4) 0.000
O9' 0.054(19) 0.054(19) 0.054(19) 0.000 0.015(5) 0.000
O10 0.051(8) 0.051(8) 0.051(8) 0.0001(10) 0.014(2) 0.0000(10)
O11 0.060(14) 0.056(15) 0.053(14) 0.000 0.016(10) 0.000
O12 0.051(18) 0.054(19) 0.07(2) 0.000 0.007(15) 0.000
O13 0.03(2) 0.08(3) 0.06(3) 0.000 0.03(2) 0.000
O14 0.016(12) 0.021(12) 0.022(12) 0.002(9) 0.004(9) -0.001(9)
O15 0.055(18) 0.06(2) 0.027(14) 0.015(13) 0.006(13) 0.036(16)
O16 0.049(10) 0.048(11) 0.054(11) 0.002(8) 0.024(8) 0.007(8)
O1W 0.046(10) 0.046(10) 0.046(10) 0.000 0.013(3) 0.000
O2W 0.05(2) 0.05(2) 0.05(2) 0.000 0.014(6) 0.000
O3W 0.12(6) 0.24(10) 0.10(5) 0.000 0.11(5) 0.000
N1 0.019(14) 0.026(15) 0.033(16) 0.003(13) 0.005(12) -0.001(12)
N2 0.035(7) 0.035(7) 0.035(7) -0.0001(10) 0.010(2) 0.0001(10)
C11 0.039(9) 0.039(9) 0.039(9) 0.0000(10) 0.011(3) 0.0000(10)
C12 0.032(11) 0.030(11) 0.030(11) -0.005(8) 0.006(8) 0.004(9)
C13 0.028(18) 0.026(19) 0.05(2) -0.017(17) 0.010(16) 0.005(15)
C14 0.032(11) 0.039(12) 0.031(11) -0.007(9) 0.012(8) 0.002(9)
C15 0.03(2) 0.08(3) 0.05(2) -0.04(2) 0.023(19) -0.03(2)
C16 0.025(18) 0.019(18) 0.05(2) -0.006(16) -0.001(16) -0.005(14)
C17 0.032(8) 0.033(8) 0.033(8) -0.0001(10) 0.009(2) 0.0000(10)
C18 0.039(9) 0.039(9) 0.039(9) 0.0000(10) 0.011(3) -0.0001(10)
C19 0.073(18) 0.075(18) 0.076(18) -0.005(10) 0.021(10) 0.002(10)
C20 0.064(13) 0.064(13) 0.064(13) -0.0001(10) 0.018(4) 0.0000(10)

loop_
_atom_type_symbol
_atom_type_description
_atom_type_scat_dispersion_real
_atom_type_scat_dispersion_imag
_atom_type_scat_source
C C 0.0033 0.0016 'International Tables Vol C Tables 4.2.6.8 and 6.1.1.4'
H H 0.0000 0.0000 'International Tables Vol C Tables 4.2.6.8 and 6.1.1.4'
Ho Ho -0.2175 4.6783 'International Tables Vol C Tables 4.2.6.8 and 6.1.1.4'
N N 0.0061 0.0033 'International Tables Vol C Tables 4.2.6.8 and 6.1.1.4'
O O 0.0106 0.0060 'International Tables Vol C Tables 4.2.6.8 and 6.1.1.4'
P P 0.1023 0.0942 'International Tables Vol C Tables 4.2.6.8 and 6.1.1.4'
W W -0.8490 6.8722 'International Tables Vol C Tables 4.2.6.8 and 6.1.1.4'

loop_
_geom_angle_atom_site_label_1
_geom_angle_atom_site_label_2
_geom_angle_atom_site_label_3
_geom_angle
_geom_angle_site_symmetry_1
_geom_angle_site_symmetry_3
O1 W1 O5' 111(2) . .
O1 W1 O6 117(2) . .
O5' W1 O6 133(3) . .
O1 W1 O3 98.4(19) . .
O5' W1 O3 83(2) . .
O6 W1 O3 89(2) . .
O1 W1 O2 102(2) . .
O5' W1 O2 89(2) . .
O6 W1 O2 84(2) . .
O3 W1 O2 160(2) . .
O1 W1 O5 91.8(17) . .
O5' W1 O5 19.7(19) . .
O6 W1 O5 151(2) . .
O3 W1 O5 90.9(19) . .
O2 W1 O5 87(2) . .
O1 W1 O6' 93.3(19) . .
O5' W1 O6' 155(2) . .
O6 W1 O6' 24(2) . .
O3 W1 O6' 89(2) . .
O2 W1 O6' 92(2) . .
O5 W1 O6' 175(2) . .
O1 W1 O14 155.0(16) . .
O5' W1 O14 88(2) . .
O6 W1 O14 46(2) . .
O3 W1 O14 67.1(18) . .
O2 W1 O14 94.6(19) . .
O5 W1 O14 108.1(17) . .
O6' W1 O14 67.0(18) . .
O1 W1 O9 157(2) . .
O5' W1 O9 52(2) . .
O6 W1 O9 82(2) . .
O3 W1 O9 94.1(19) . .
O2 W1 O9 66(2) . .
O5 W1 O9 69(2) . .
O6' W1 O9 106(2) . .
O14 W1 O9 47.6(19) . .
O7 W2 O3 101.4(14) . .
O7 W2 O3 101.4(14) . 2_759
O3 W2 O3 157(3) . 2_759
O7 W2 O8 101.2(15) . 2_759
O3 W2 O8 87(2) . 2_759
O3 W2 O8 89(2) 2_759 2_759
O7 W2 O8 101.2(16) . .
O3 W2 O8 89(2) . .
O3 W2 O8 87(2) 2_759 .
O8 W2 O8 158(3) 2_759 .
O7 W2 O14 154.1(10) . 2_759
O3 W2 O14 95.7(17) . 2_759
O3 W2 O14 62.9(17) 2_759 2_759
O8 W2 O14 60.1(18) 2_759 2_759
O8 W2 O14 98.5(18) . 2_759
O7 W2 O14 154.1(10) . .
O3 W2 O14 62.9(17) . .
O3 W2 O14 95.7(17) 2_759 .
O8 W2 O14 98.5(18) 2_759 .
O8 W2 O14 60.1(18) . .
O14 W2 O14 51.8(19) 2_759 .
O4 W3 O6 119(2) . .
O4 W3 O8 102(2) . .
O6 W3 O8 89(2) . .
O4 W3 O6' 90(3) . .
O6 W3 O6' 29(2) . .
O8 W3 O6' 91(2) . .
O4 W3 O11 99(2) . .
O6 W3 O11 83(2) . .
O8 W3 O11 159(2) . .
O6' W3 O11 92(2) . .
O4 W3 O10 98(2) . .
O6 W3 O10 143(2) . .
O8 W3 O10 87.0(18) . .
O6' W3 O10 172(2) . .
O11 W3 O10 87.6(18) . .
O4 W3 O14 162(2) . .
O6 W3 O14 49(2) . .
O8 W3 O14 67.3(19) . .
O6' W3 O14 76(2) . .
O11 W3 O14 92.9(19) . .
O10 W3 O14 96.7(15) . .
O12 W4 O10 99.7(16) . 6
O12 W4 O10 99.7(16) . .
O10 W4 O10 90(2) 6 .
O12 W4 O5' 113(2) . 5_759
O10 W4 O5' 82.7(19) 6 5_759
O10 W4 O5' 148(2) . 5_759
O12 W4 O5' 113(2) . 2_759
O10 W4 O5' 148(2) 6 2_759
O10 W4 O5' 82.7(19) . 2_759
O5' W4 O5' 86(3) 5_759 2_759
O12 W4 O5 88(2) . 5_759
O10 W4 O5 89.9(18) 6 5_759
O10 W4 O5 172.3(19) . 5_759
O5' W4 O5 25.1(18) 5_759 5_759
O5' W4 O5 93(2) 2_759 5_759
O12 W4 O5 88(2) . 2_759
O10 W4 O5 172.3(19) 6 2_759
O10 W4 O5 89.9(18) . 2_759
O5' W4 O5 93(2) 5_759 2_759
O5' W4 O5 25.1(18) 2_759 2_759
O5 W4 O5 89(3) 5_759 2_759
O12 W4 O9 161(3) . 5_759
O10 W4 O9 93.9(17) 6 5_759
O10 W4 O9 93.9(17) . 5_759
O5' W4 O9 55(2) 5_759 5_759
O5' W4 O9 55(2) 2_759 5_759
O5 W4 O9 78(2) 5_759 5_759
O5 W4 O9 78(2) 2_759 5_759
O12 W4 O9' 163(3) . 5_759
O10 W4 O9' 69.0(18) 6 5_759
O10 W4 O9' 69.0(18) . 5_759
O5' W4 O9' 79(2) 5_759 5_759
O5' W4 O9' 79(2) 2_759 5_759
O5 W4 O9' 104(2) 5_759 5_759
O5 W4 O9' 104(2) 2_759 5_759
O9 W4 O9' 36(3) 5_759 5_759
O9' P1 O9' 180.0(18) . 5_759
O9' P1 O9 59(5) . .
O9' P1 O9 121(5) 5_759 .
O9' P1 O9 121(5) . 5_759
O9' P1 O9 59(5) 5_759 5_759
O9 P1 O9 180.000(19) . 5_759
O9' P1 O14 69(3) . 5_759
O9' P1 O14 111(3) 5_759 5_759
O9 P1 O14 107(2) . 5_759
O9 P1 O14 73(2) 5_759 5_759
O9' P1 O14 69(3) . 2_759
O9' P1 O14 111(3) 5_759 2_759
O9 P1 O14 107(2) . 2_759
O9 P1 O14 73(2) 5_759 2_759
O14 P1 O14 99(3) 5_759 2_759
O9' P1 O14 111(3) . .
O9' P1 O14 69(3) 5_759 .
O9 P1 O14 73(2) . .
O9 P1 O14 107(2) 5_759 .
O14 P1 O14 180.000(13) 5_759 .
O14 P1 O14 81(3) 2_759 .
O9' P1 O14 111(3) . 6
O9' P1 O14 69(3) 5_759 6
O9 P1 O14 73(2) . 6
O9 P1 O14 107(2) 5_759 6
O14 P1 O14 81(3) 5_759 6
O14 P1 O14 180.000(15) 2_759 6
O14 P1 O14 99(3) . 6
O13 Ho1 O13 69(2) 5_658 .
O13 Ho1 O16 129.5(9) 5_658 8_445
O13 Ho1 O16 84.5(12) . 8_445
O13 Ho1 O16 129.5(9) 5_658 3_455
O13 Ho1 O16 84.5(12) . 3_455
O16 Ho1 O16 86.6(17) 8_445 3_455
O13 Ho1 O15 74.6(10) 5_658 6
O13 Ho1 O15 118.0(11) . 6
O16 Ho1 O15 153.8(10) 8_445 6
O16 Ho1 O15 82.7(12) 3_455 6
O13 Ho1 O15 74.6(9) 5_658 .
O13 Ho1 O15 118.0(10) . .
O16 Ho1 O15 82.7(12) 8_445 .
O16 Ho1 O15 153.8(10) 3_455 .
O15 Ho1 O15 96.7(18) 6 .
O13 Ho1 O1W 137.5(15) 5_658 .
O13 Ho1 O1W 154.0(16) . .
O16 Ho1 O1W 76.8(10) 8_445 .
O16 Ho1 O1W 76.8(10) 3_455 .
O15 Ho1 O1W 77.5(10) 6 .
O15 Ho1 O1W 77.5(10) . .
O13 Ho1 Ho1 34.4(10) 5_658 5_658
O13 Ho1 Ho1 34.2(13) . 5_658
O16 Ho1 Ho1 109.0(7) 8_445 5_658
O16 Ho1 Ho1 109.0(7) 3_455 5_658
O15 Ho1 Ho1 97.2(7) 6 5_658
O15 Ho1 Ho1 97.2(7) . 5_658
O1W Ho1 Ho1 171.8(11) . 5_658
W1 O2 W1 137(3) . 6
W1 O3 W2 137(3) . .
W4 O5 W1 118(3) 5_759 .
W1 O5' W4 152(3) . 5_759
W1 O6 W3 156(3) . .
W3 O6' W1 117(3) . .
W3 O8 W2 137(3) . .
P1 O9 W4 130(4) . 5_759
P1 O9 W1 119(3) . 6
W4 O9 W1 95(2) 5_759 6
P1 O9 W1 119(3) . .
W4 O9 W1 95(2) 5_759 .
W1 O9 W1 91(2) 6 .
P1 O9' O14 64(3) . 2_759
P1 O9' O14 64(3) . 5_759
O14 O9' O14 94(5) 2_759 5_759
P1 O9' W4 135(6) . 5_759
O14 O9' W4 133(3) 2_759 5_759
O14 O9' W4 133(3) 5_759 5_759
W4 O10 W3 136.4(19) . .
W3 O11 W3 139(3) 6 .
Ho1 O13 Ho1 111(2) 5_658 .
P1 O14 O9' 47(3) . 5_759
P1 O14 W3 127(2) . .
O9' O14 W3 80(3) 5_759 .
P1 O14 W1 120(2) . .
O9' O14 W1 142(3) 5_759 .
W3 O14 W1 99.9(16) . .
P1 O14 W2 114(2) . .
O9' O14 W2 125(3) 5_759 .
W3 O14 W2 95.8(16) . .
W1 O14 W2 92.8(15) . .
N1 O15 Ho1 136(2) . .
N2 O16 Ho1 123(2) . 3_545
O15 N1 C15 123(3) . .
O15 N1 C11 117(3) . .
C15 N1 C11 120(3) . .
C19 N2 C18 125(4) . .
C19 N2 O16 119(4) . .
C18 N2 O16 116(3) . .
C12 C11 N1 120(4) . .
C12 C11 H11A 120.0 . .
N1 C11 H11A 120.0 . .
C11 C12 C13 123(4) . .
C11 C12 H12A 118.3 . .
C13 C12 H12A 118.3 . .
C14 C13 C12 117(3) . .
C14 C13 C16 120(3) . .
C12 C13 C16 123(3) . .
C13 C14 C15 119(3) . .
C13 C14 H14A 120.3 . .
C15 C14 H14A 120.3 . .
N1 C15 C14 119(4) . .
N1 C15 H15A 120.6 . .
C14 C15 H15A 120.6 . .
C20 C16 C17 113(4) . .
C20 C16 C13 124(4) . .
C17 C16 C13 123(3) . .
C18 C17 C16 123(4) . .
C18 C17 H17A 118.7 . .
C16 C17 H17A 118.7 . .
C17 C18 N2 119(4) . .
C17 C18 H18A 120.4 . .
N2 C18 H18A 120.4 . .
N2 C19 C20 116(6) . .
N2 C19 H19A 122.0 . .
C20 C19 H19A 122.0 . .
C16 C20 C19 123(5) . .
C16 C20 H20A 118.5 . .
C19 C20 H20A 118.5 . .

loop_
_geom_bond_atom_site_label_1
_geom_bond_atom_site_label_2
_geom_bond_distance
_geom_bond_site_symmetry_2
W1 O1 1.69(3) .
W1 O5' 1.75(5) .
W1 O6 1.79(5) .
W1 O3 1.85(5) .
W1 O2 1.91(2) .
W1 O5 2.22(5) .
W1 O6' 2.24(6) .
W1 O14 2.37(4) .
W1 O9 2.49(5) .
W2 O7 1.66(5) .
W2 O3 1.94(4) .
W2 O3 1.94(4) 2_759
W2 O8 1.95(5) 2_759
W2 O8 1.95(5) .
W2 O14 2.50(4) 2_759
W2 O14 2.50(4) .
W3 O4 1.70(5) .
W3 O6 1.82(5) .
W3 O8 1.84(5) .
W3 O6' 1.89(6) .
W3 O11 1.892(17) .
W3 O10 1.94(3) .
W3 O14 2.24(4) .
W4 O12 1.69(5) .
W4 O10 1.86(3) 6
W4 O10 1.86(3) .
W4 O5' 1.89(5) 5_759
W4 O5' 1.89(5) 2_759
W4 O5 1.91(5) 5_759
W4 O5 1.91(5) 2_759
W4 O9 2.31(8) 5_759
W4 O9' 2.43(10) 5_759
P1 O9' 1.37(10) .
P1 O9' 1.37(10) 5_759
P1 O9 1.58(8) .
P1 O9 1.58(8) 5_759
P1 O14 1.69(4) 5_759
P1 O14 1.69(4) 2_759
P1 O14 1.69(4) .
P1 O14 1.69(4) 6
Ho1 O13 2.25(5) 5_658
Ho1 O13 2.26(4) .
Ho1 O16 2.29(3) 8_445
Ho1 O16 2.29(3) 3_455
Ho1 O15 2.33(3) 6
Ho1 O15 2.33(3) .
Ho1 O1W 2.38(4) .
Ho1 Ho1 3.728(4) 5_658
O2 W1 1.91(2) 6
O5 W4 1.91(5) 5_759
O5' W4 1.89(5) 5_759
O9 W4 2.31(7) 5_759
O9 W1 2.49(5) 6
O9' O14 1.76(8) 2_759
O9' O14 1.76(8) 5_759
O9' W4 2.43(10) 5_759
O11 W3 1.892(17) 6
O13 Ho1 2.25(5) 5_658
O14 O9' 1.76(8) 5_759
O15 N1 1.28(4) .
O16 N2 1.43(4) .
O16 Ho1 2.29(3) 3_545
N1 C15 1.33(5) .
N1 C11 1.38(5) .
N2 C19 1.29(7) .
N2 C18 1.36(5) .
C11 C12 1.28(6) .
C11 H11A 0.9300 .
C12 C13 1.38(5) .
C12 H12A 0.9300 .
C13 C14 1.38(5) .
C13 C16 1.49(5) .
C14 C15 1.42(6) .
C14 H14A 0.9300 .
C15 H15A 0.9300 .
C16 C20 1.38(7) .
C16 C17 1.43(5) .
C17 C18 1.30(6) .
C17 H17A 0.9300 .
C18 H18A 0.9300 .
C19 C20 1.41(8) .
C19 H19A 0.9300 .
C20 H20A 0.9300 .
